data_7114244
loop_
_publ_author_name
'Burai, L\'oszl\'o'
'Scopelliti, Rosario'
'T\'oth, \'Eva'

_publ_section_title
;
 EuII-cryptate with optimal water exchange and electronic relaxation: a
 synthon for potential pO2 responsive macromolecular MRI contrast agents
;
_journal_issue 20
_journal_name_full 'Chemical Communications'
_journal_page_first 2366
_journal_page_last 2367
_journal_paper_doi 10.1039/b206709a
_journal_year 2002
_chemical_formula_sum 'C20 H38 F6 N2 O13 S2 Sr'
_chemical_formula_weight 780.26
_chemical_name_systematic ?
_space_group_IT_number 9
_symmetry_cell_setting monoclinic
_symmetry_space_group_name_Hall 'C -2yc'
_symmetry_space_group_name_H-M 'C 1 c 1'
_atom_sites_solution_hydrogens geom
_atom_sites_solution_primary direct
_atom_sites_solution_secondary difmap
_audit_creation_method SHELXL-97
_cell_angle_alpha 90.00
_cell_angle_beta 116.462(10)
_cell_angle_gamma 90.00
_cell_formula_units_Z 4
_cell_length_a 17.729(4)
_cell_length_b 11.889(2)
_cell_length_c 16.456(2)
_cell_measurement_reflns_used '168 spots from first image'
_cell_measurement_temperature 143(2)
_cell_volume 3105.2(10)
_computing_cell_refinement 'marresearch marHKL, release 1.9.1'
_computing_data_collection 'marresearch mar345, release 1.2.11'
_computing_data_reduction 'marresearch marHKL, release 1.9.1'
_computing_molecular_graphics 'Bruker SHELXTL'
_computing_publication_material 'Bruker SHELXTL'
_computing_structure_refinement 'SHELXL-97 (Sheldrick, 1997)'
_computing_structure_solution 'SHELXS-97 (Sheldrick, 1990)'
_diffrn_ambient_temperature 143(2)
_diffrn_measured_fraction_theta_full 0.934
_diffrn_measured_fraction_theta_max 0.934
_diffrn_measurement_device_type 'marresearch mar345 IPDS'
_diffrn_measurement_method '60 images with deltaphi = 3 deg. and exp. time = 180 sec.'
_diffrn_radiation_monochromator graphite
_diffrn_radiation_source 'fine-focus sealed tube'
_diffrn_radiation_type MoK\a
_diffrn_radiation_wavelength 0.71070
_diffrn_reflns_av_R_equivalents 0.0294
_diffrn_reflns_av_sigmaI/netI 0.0369
_diffrn_reflns_limit_h_max 23
_diffrn_reflns_limit_h_min -22
_diffrn_reflns_limit_k_max 15
_diffrn_reflns_limit_k_min -15
_diffrn_reflns_limit_l_max 21
_diffrn_reflns_limit_l_min -21
_diffrn_reflns_number 10850
_diffrn_reflns_theta_full 27.54
_diffrn_reflns_theta_max 27.54
_diffrn_reflns_theta_min 2.14
_exptl_absorpt_coefficient_mu 1.969
_exptl_absorpt_correction_type none
_exptl_crystal_colour colourless
_exptl_crystal_density_diffrn 1.669
_exptl_crystal_density_method 'not measured'
_exptl_crystal_description prismatic
_exptl_crystal_F_000 1600
_exptl_crystal_size_max 0.34
_exptl_crystal_size_mid 0.28
_exptl_crystal_size_min 0.21
_refine_diff_density_max 1.436
_refine_diff_density_min -1.349
_refine_diff_density_rms 0.117
_refine_ls_abs_structure_details 'Flack H D (1983), Acta Cryst. A39, 876-881'
_refine_ls_abs_structure_Flack 0.027(6)
_refine_ls_extinction_coef 0.0259(10)
_refine_ls_extinction_expression Fc^*^=kFc[1+0.001xFc^2^\l^3^/sin(2\q)]^-1/4^
_refine_ls_extinction_method SHELXL
_refine_ls_goodness_of_fit_ref 1.027
_refine_ls_hydrogen_treatment mixed
_refine_ls_matrix_type full
_refine_ls_number_parameters 404
_refine_ls_number_reflns 5660
_refine_ls_number_restraints 5
_refine_ls_restrained_S_all 1.027
_refine_ls_R_factor_all 0.0508
_refine_ls_R_factor_gt 0.0477
_refine_ls_shift/su_max 0.483
_refine_ls_shift/su_mean 0.015
_refine_ls_structure_factor_coef Fsqd
_refine_ls_weighting_details 'calc w=1/[\s^2^(Fo^2^)+(0.0954P)^2^+0.0000P] where P=(Fo^2^+2Fc^2^)/3'
_refine_ls_weighting_scheme calc
_refine_ls_wR_factor_gt 0.1180
_refine_ls_wR_factor_ref 0.1203
_reflns_number_gt 5263
_reflns_number_total 5660
_reflns_threshold_expression >2sigma(I)
_cod_data_source_file b206709a.txt
_cod_data_source_block merb23
_cod_depositor_comments
;
The following automatic conversions were performed:

'_symmetry_cell_setting' value 'Monoclinic' changed to 'monoclinic'
according to
/usr/data/users/saulius/automatic-downloads/retrospective/RSC/lib/dictionaries/cif_core.dic
dictionary named 'cif_core.dic' version 2.4.2 from 2011-04-26.

Automatic conversion script
Id: cif_fix_values 2281 2013-09-26 08:29:07Z andrius 
;
_cod_original_sg_symbol_H-M Cc
_cod_database_code 7114244

loop_
_symmetry_equiv_pos_as_xyz
'x, y, z'
'x, -y, z+1/2'
'x+1/2, y+1/2, z'
'x+1/2, -y+1/2, z+1/2'

loop_
_atom_site_label
_atom_site_type_symbol
_atom_site_fract_x
_atom_site_fract_y
_atom_site_fract_z
_atom_site_U_iso_or_equiv
_atom_site_adp_type
_atom_site_occupancy
_atom_site_symmetry_multiplicity
_atom_site_calc_flag
_atom_site_refinement_flags
Sr1 Sr 0.06839(3) 0.26182(2) 0.38415(3) 0.02801(13) Uani 1 1 d .
S1 S -0.06088(7) 0.25987(8) 0.11887(8) 0.0327(2) Uani 1 1 d .
F1 F -0.0574(3) 0.2122(4) -0.0349(2) 0.0704(10) Uani 1 1 d .
F2 F 0.0631(4) 0.2422(5) 0.0767(5) 0.111(3) Uani 1 1 d .
F3 F -0.0015(4) 0.0876(4) 0.0692(3) 0.0995(18) Uani 1 1 d .
O1 O 0.1803(2) 0.2672(2) 0.3142(3) 0.0395(8) Uani 1 1 d .
O2 O 0.10036(18) 0.4593(2) 0.3227(2) 0.0339(6) Uani 1 1 d .
O3 O -0.1020(2) 0.2430(2) 0.3145(3) 0.0324(7) Uani 1 1 d .
O4 O -0.0026(2) 0.0569(3) 0.3848(2) 0.0366(7) Uani 1 1 d .
O5 O 0.15790(18) 0.1473(2) 0.5419(2) 0.0346(6) Uani 1 1 d .
O6 O 0.03557(18) 0.3061(3) 0.52496(19) 0.0340(6) Uani 1 1 d .
O7 O 0.19386(19) 0.3773(3) 0.5053(2) 0.0403(7) Uani 1 1 d D
H7C H 0.199(4) 0.441(4) 0.470(3) 0.060 Uiso 1 1 d D
H7D H 0.241(3) 0.383(5) 0.567(2) 0.060 Uiso 1 1 d D
O8 O -0.0030(3) 0.2334(3) 0.2112(3) 0.0434(8) Uani 1 1 d .
O9 O -0.1403(3) 0.2053(5) 0.0863(3) 0.0691(12) Uani 1 1 d .
O10 O -0.0657(3) 0.3771(3) 0.0965(3) 0.0609(10) Uani 1 1 d .
N1 N 0.1509(2) 0.0531(3) 0.3752(3) 0.0357(8) Uani 1 1 d .
N2 N -0.0366(2) 0.4501(3) 0.3665(2) 0.0311(7) Uani 1 1 d .
C1 C 0.1834(4) 0.0679(4) 0.3086(4) 0.0462(11) Uani 1 1 d .
H1A H 0.1355 0.0667 0.2471 0.055 Uiso 1 1 calc R
H1B H 0.2202 0.0031 0.3130 0.055 Uiso 1 1 calc R
C2 C 0.2327(3) 0.1747(4) 0.3190(4) 0.0487(12) Uani 1 1 d .
H2A H 0.2837 0.1748 0.3782 0.058 Uiso 1 1 calc R
H2B H 0.2506 0.1802 0.2702 0.058 Uiso 1 1 calc R
C3 C 0.2168(3) 0.3737(4) 0.3107(4) 0.0437(10) Uani 1 1 d .
H3A H 0.2476 0.3678 0.2733 0.052 Uiso 1 1 calc R
H3B H 0.2569 0.3980 0.3725 0.052 Uiso 1 1 calc R
C4 C 0.1456(3) 0.4576(4) 0.2690(3) 0.0384(9) Uani 1 1 d .
H4A H 0.1683 0.5333 0.2679 0.046 Uiso 1 1 calc R
H4B H 0.1074 0.4354 0.2059 0.046 Uiso 1 1 calc R
C5 C 0.0474(3) 0.5553(3) 0.3037(3) 0.0371(9) Uani 1 1 d .
H5A H 0.0028 0.5523 0.2403 0.044 Uiso 1 1 calc R
H5B H 0.0808 0.6247 0.3114 0.044 Uiso 1 1 calc R
C6 C 0.0082(3) 0.5561(3) 0.3683(3) 0.0370(9) Uani 1 1 d .
H6A H 0.0530 0.5687 0.4307 0.044 Uiso 1 1 calc R
H6B H -0.0320 0.6195 0.3527 0.044 Uiso 1 1 calc R
C7 C -0.1110(2) 0.4388(3) 0.2776(3) 0.0330(8) Uani 1 1 d .
H7A H -0.0924 0.4400 0.2291 0.040 Uiso 1 1 calc R
H7B H -0.1486 0.5041 0.2682 0.040 Uiso 1 1 calc R
C8 C -0.1604(2) 0.3309(4) 0.2694(3) 0.0321(8) Uani 1 1 d .
H8A H -0.1991 0.3414 0.2974 0.039 Uiso 1 1 calc R
H8B H -0.1944 0.3114 0.2046 0.039 Uiso 1 1 calc R
C9 C -0.1431(3) 0.1366(4) 0.3028(3) 0.0374(9) Uani 1 1 d .
H9A H -0.1532 0.1029 0.2438 0.045 Uiso 1 1 calc R
H9B H -0.1979 0.1455 0.3044 0.045 Uiso 1 1 calc R
C10 C -0.0851(3) 0.0626(4) 0.3801(3) 0.0384(9) Uani 1 1 d .
H10A H -0.0810 0.0927 0.4380 0.046 Uiso 1 1 calc R
H10B H -0.1091 -0.0141 0.3718 0.046 Uiso 1 1 calc R
C11 C 0.0022(3) -0.0117(4) 0.3157(3) 0.0393(9) Uani 1 1 d .
H11A H -0.0171 0.0311 0.2583 0.047 Uiso 1 1 calc R
H11B H -0.0339 -0.0792 0.3044 0.047 Uiso 1 1 calc R
C12 C 0.0931(3) -0.0458(4) 0.3492(3) 0.0388(9) Uani 1 1 d .
H12A H 0.1093 -0.0958 0.4025 0.047 Uiso 1 1 calc R
H12B H 0.0993 -0.0888 0.3011 0.047 Uiso 1 1 calc R
C13 C 0.2212(3) 0.0377(4) 0.4670(3) 0.0418(10) Uani 1 1 d .
H13A H 0.2628 0.0987 0.4792 0.050 Uiso 1 1 calc R
H13B H 0.2497 -0.0346 0.4692 0.050 Uiso 1 1 calc R
C14 C 0.1917(3) 0.0382(4) 0.5395(3) 0.0436(10) Uani 1 1 d .
H14A H 0.1478 -0.0200 0.5263 0.052 Uiso 1 1 calc R
H14B H 0.2394 0.0211 0.5992 0.052 Uiso 1 1 calc R
C15 C 0.1189(3) 0.1482(4) 0.6016(3) 0.0392(9) Uani 1 1 d .
H15A H 0.1583 0.1179 0.6617 0.047 Uiso 1 1 calc R
H15B H 0.0678 0.1005 0.5765 0.047 Uiso 1 1 calc R
C16 C 0.0958(3) 0.2669(4) 0.6113(4) 0.0388(10) Uani 1 1 d .
H16A H 0.0717 0.2701 0.6553 0.047 Uiso 1 1 calc R
H16B H 0.1466 0.3152 0.6342 0.047 Uiso 1 1 calc R
C17 C 0.0104(3) 0.4199(4) 0.5310(3) 0.0386(9) Uani 1 1 d .
H17A H 0.0582 0.4720 0.5449 0.046 Uiso 1 1 calc R
H17B H -0.0072 0.4259 0.5802 0.046 Uiso 1 1 calc R
C18 C -0.0622(3) 0.4504(3) 0.4409(3) 0.0349(8) Uani 1 1 d .
H18A H -0.1086 0.3958 0.4267 0.042 Uiso 1 1 calc R
H18B H -0.0835 0.5259 0.4454 0.042 Uiso 1 1 calc R
C19 C -0.0107(4) 0.1974(6) 0.0547(4) 0.0546(13) Uani 1 1 d .
S2 S 0.25674(7) 0.69351(9) 0.48607(8) 0.0386(2) Uani 1 1 d .
F4 F 0.4148(2) 0.6793(5) 0.6078(3) 0.0904(14) Uani 1 1 d .
F5 F 0.3253(3) 0.6456(6) 0.6588(3) 0.0993(18) Uani 1 1 d .
F6 F 0.3455(4) 0.8156(5) 0.6293(4) 0.113(2) Uani 1 1 d .
O11 O 0.2809(3) 0.7694(3) 0.4350(4) 0.0564(11) Uani 1 1 d .
O12 O 0.1827(3) 0.7258(4) 0.4944(4) 0.0615(12) Uani 1 1 d .
O13 O 0.2621(3) 0.5769(3) 0.4660(3) 0.0602(10) Uani 1 1 d .
C20 C 0.3399(4) 0.7091(7) 0.6014(5) 0.0607(14) Uani 1 1 d .

loop_
_atom_site_aniso_label
_atom_site_aniso_U_11
_atom_site_aniso_U_22
_atom_site_aniso_U_33
_atom_site_aniso_U_23
_atom_site_aniso_U_13
_atom_site_aniso_U_12
Sr1 0.02467(17) 0.02887(17) 0.0301(2) 0.0006(2) 0.01186(13) 0.00045(19)
S1 0.0286(5) 0.0363(5) 0.0317(6) -0.0005(4) 0.0120(4) 0.0005(4)
F1 0.093(3) 0.080(2) 0.0335(19) -0.0013(16) 0.0231(18) 0.016(2)
F2 0.052(3) 0.218(8) 0.085(4) -0.028(3) 0.050(3) -0.014(3)
F3 0.158(5) 0.074(3) 0.058(3) 0.0039(19) 0.041(3) 0.064(3)
O1 0.0336(16) 0.0359(16) 0.056(2) -0.0017(13) 0.0259(16) -0.0005(12)
O2 0.0310(13) 0.0344(14) 0.0395(16) 0.0026(11) 0.0184(12) 0.0001(11)
O3 0.0248(14) 0.0322(14) 0.0374(18) 0.0014(10) 0.0115(13) 0.0013(9)
O4 0.0284(14) 0.0350(16) 0.0439(18) -0.0012(12) 0.0140(13) -0.0006(11)
O5 0.0355(14) 0.0312(14) 0.0324(15) 0.0018(11) 0.0109(12) 0.0017(11)
O6 0.0321(14) 0.0366(15) 0.0284(14) -0.0002(10) 0.0090(11) 0.0009(11)
O7 0.0340(14) 0.0372(16) 0.0446(18) 0.0060(12) 0.0129(13) -0.0009(12)
O8 0.0391(19) 0.054(2) 0.035(2) 0.0031(13) 0.0144(15) 0.0053(14)
O9 0.040(2) 0.098(3) 0.067(3) -0.021(3) 0.022(2) -0.025(2)
O10 0.098(3) 0.0409(19) 0.045(2) 0.0042(14) 0.033(2) 0.010(2)
N1 0.0306(17) 0.0319(18) 0.039(2) -0.0051(14) 0.0108(15) 0.0026(14)
N2 0.0301(16) 0.0302(16) 0.0338(18) -0.0005(12) 0.0148(14) 0.0022(12)
C1 0.050(3) 0.039(2) 0.057(3) -0.006(2) 0.030(2) 0.006(2)
C2 0.038(2) 0.047(2) 0.074(4) 0.000(2) 0.037(2) 0.0076(19)
C3 0.033(2) 0.043(2) 0.064(3) -0.003(2) 0.030(2) -0.0057(18)
C4 0.039(2) 0.041(2) 0.041(2) 0.0092(17) 0.0232(19) -0.0009(18)
C5 0.035(2) 0.0324(19) 0.043(2) 0.0073(15) 0.0166(18) 0.0016(15)
C6 0.035(2) 0.0303(19) 0.046(2) -0.0011(15) 0.0178(18) 0.0025(15)
C7 0.0315(19) 0.0343(19) 0.030(2) 0.0020(14) 0.0110(16) 0.0043(14)
C8 0.0228(16) 0.0368(19) 0.034(2) -0.0001(15) 0.0107(15) 0.0047(14)
C9 0.0274(18) 0.037(2) 0.045(3) -0.0030(17) 0.0140(17) -0.0053(16)
C10 0.0300(19) 0.038(2) 0.047(3) 0.0025(17) 0.0172(18) -0.0049(16)
C11 0.033(2) 0.036(2) 0.042(2) -0.0067(16) 0.0098(17) -0.0041(16)
C12 0.036(2) 0.033(2) 0.042(2) -0.0043(16) 0.0119(17) 0.0013(16)
C13 0.032(2) 0.034(2) 0.050(3) -0.0041(17) 0.0096(18) 0.0046(16)
C14 0.046(2) 0.031(2) 0.040(2) 0.0032(16) 0.0063(18) 0.0082(17)
C15 0.0339(19) 0.043(2) 0.037(2) 0.0065(16) 0.0126(16) -0.0038(17)
C16 0.031(2) 0.047(2) 0.036(3) 0.0068(17) 0.0128(19) 0.0036(17)
C17 0.042(2) 0.039(2) 0.036(2) -0.0039(16) 0.0181(18) 0.0045(18)
C18 0.035(2) 0.035(2) 0.038(2) -0.0046(15) 0.0190(17) 0.0047(15)
C19 0.054(3) 0.070(4) 0.038(3) -0.001(2) 0.019(2) 0.016(3)
S2 0.0364(5) 0.0357(5) 0.0454(6) 0.0026(4) 0.0198(4) -0.0015(4)
F4 0.0340(17) 0.136(4) 0.087(3) 0.003(3) 0.0151(18) 0.002(2)
F5 0.079(3) 0.164(6) 0.057(3) 0.039(3) 0.032(2) 0.028(3)
F6 0.119(5) 0.099(4) 0.080(4) -0.048(3) 0.008(3) -0.007(3)
O11 0.078(3) 0.0415(19) 0.066(3) 0.0090(17) 0.047(3) -0.0010(18)
O12 0.042(2) 0.088(3) 0.063(3) 0.020(2) 0.031(2) 0.017(2)
O13 0.070(3) 0.0368(18) 0.077(3) -0.0050(17) 0.036(2) -0.0086(17)
C20 0.048(3) 0.075(4) 0.058(4) -0.005(3) 0.024(3) 0.001(3)

loop_
_atom_type_symbol
_atom_type_description
_atom_type_scat_dispersion_real
_atom_type_scat_dispersion_imag
_atom_type_scat_source
C C 0.0033 0.0016 'International Tables Vol C Tables 4.2.6.8 and 6.1.1.4'
H H 0.0000 0.0000 'International Tables Vol C Tables 4.2.6.8 and 6.1.1.4'
N N 0.0061 0.0033 'International Tables Vol C Tables 4.2.6.8 and 6.1.1.4'
O O 0.0106 0.0060 'International Tables Vol C Tables 4.2.6.8 and 6.1.1.4'
F F 0.0171 0.0103 'International Tables Vol C Tables 4.2.6.8 and 6.1.1.4'
S S 0.1246 0.1234 'International Tables Vol C Tables 4.2.6.8 and 6.1.1.4'
Sr Sr -1.5307 3.2498 'International Tables Vol C Tables 4.2.6.8 and 6.1.1.4'

loop_
_geom_angle_atom_site_label_1
_geom_angle_atom_site_label_2
_geom_angle_atom_site_label_3
_geom_angle
O8 Sr1 O7 138.09(12)
O8 Sr1 O6 142.53(11)
O7 Sr1 O6 71.14(10)
O8 Sr1 O1 67.91(13)
O7 Sr1 O1 77.07(12)
O6 Sr1 O1 147.89(11)
O8 Sr1 O2 77.44(11)
O7 Sr1 O2 65.34(10)
O6 Sr1 O2 108.30(9)
O1 Sr1 O2 60.40(9)
O8 Sr1 O3 67.45(12)
O7 Sr1 O3 140.42(10)
O6 Sr1 O3 75.66(10)
O1 Sr1 O3 135.30(12)
O2 Sr1 O3 106.92(9)
O8 Sr1 O5 141.16(10)
O7 Sr1 O5 66.43(9)
O6 Sr1 O5 62.21(9)
O1 Sr1 O5 101.00(11)
O2 Sr1 O5 131.05(9)
O3 Sr1 O5 115.21(10)
O8 Sr1 O4 83.53(11)
O7 Sr1 O4 134.26(10)
O6 Sr1 O4 83.93(10)
O1 Sr1 O4 116.61(10)
O2 Sr1 O4 160.32(10)
O3 Sr1 O4 60.24(9)
O5 Sr1 O4 68.08(9)
O8 Sr1 N2 90.76(11)
O7 Sr1 N2 87.73(10)
O6 Sr1 N2 63.23(10)
O1 Sr1 N2 120.62(10)
O2 Sr1 N2 61.07(9)
O3 Sr1 N2 57.87(9)
O5 Sr1 N2 124.58(10)
O4 Sr1 N2 114.77(10)
O8 Sr1 N1 80.97(11)
O7 Sr1 N1 102.07(11)
O6 Sr1 N1 121.16(11)
O1 Sr1 N1 61.22(10)
O2 Sr1 N1 121.62(11)
O3 Sr1 N1 113.38(10)
O5 Sr1 N1 62.04(10)
O4 Sr1 N1 59.11(9)
N2 Sr1 N1 170.09(11)
O9 S1 O10 114.3(3)
O9 S1 O8 114.8(3)
O10 S1 O8 114.6(2)
O9 S1 C19 104.7(3)
O10 S1 C19 103.7(3)
O8 S1 C19 102.8(3)
C2 O1 C3 113.0(4)
C2 O1 Sr1 123.0(3)
C3 O1 Sr1 117.9(3)
C5 O2 C4 111.9(3)
C5 O2 Sr1 123.3(2)
C4 O2 Sr1 118.9(2)
C8 O3 C9 111.8(3)
C8 O3 Sr1 124.9(2)
C9 O3 Sr1 122.2(2)
C10 O4 C11 113.9(3)
C10 O4 Sr1 114.6(3)
C11 O4 Sr1 108.2(3)
C15 O5 C14 111.1(3)
C15 O5 Sr1 113.3(2)
C14 O5 Sr1 119.9(2)
C16 O6 C17 110.8(3)
C16 O6 Sr1 116.4(3)
C17 O6 Sr1 115.9(2)
S1 O8 Sr1 155.2(2)
C1 N1 C13 110.3(4)
C1 N1 C12 109.3(4)
C13 N1 C12 110.7(4)
C1 N1 Sr1 108.1(3)
C13 N1 Sr1 105.5(2)
C12 N1 Sr1 112.8(3)
C7 N2 C6 109.4(3)
C7 N2 C18 110.5(3)
C6 N2 C18 109.8(3)
C7 N2 Sr1 106.5(2)
C6 N2 Sr1 110.3(2)
C18 N2 Sr1 110.1(2)
N1 C1 C2 114.7(4)
O1 C2 C1 108.4(4)
O1 C3 C4 107.4(4)
O2 C4 C3 108.3(4)
O2 C5 C6 108.5(3)
N2 C6 C5 113.0(3)
N2 C7 C8 112.9(3)
O3 C8 C7 108.4(3)
O3 C9 C10 106.7(3)
O4 C10 C9 111.7(4)
O4 C11 C12 107.1(3)
N1 C12 C11 112.3(3)
N1 C13 C14 112.2(4)
O5 C14 C13 108.8(4)
O5 C15 C16 108.6(4)
O6 C16 C15 108.7(4)
O6 C17 C18 108.1(3)
N2 C18 C17 111.6(3)
F2 C19 F3 108.9(6)
F2 C19 F1 107.5(6)
F3 C19 F1 107.0(5)
F2 C19 S1 111.3(5)
F3 C19 S1 110.6(4)
F1 C19 S1 111.3(4)
O11 S2 O12 114.6(3)
O11 S2 O13 114.0(3)
O12 S2 O13 115.9(3)
O11 S2 C20 103.5(3)
O12 S2 C20 103.0(3)
O13 S2 C20 103.4(3)
F5 C20 F4 107.3(6)
F5 C20 F6 107.7(7)
F4 C20 F6 107.9(6)
F5 C20 S2 111.1(5)
F4 C20 S2 111.8(5)
F6 C20 S2 110.9(6)

loop_
_geom_bond_atom_site_label_1
_geom_bond_atom_site_label_2
_geom_bond_distance
Sr1 O8 2.570(4)
Sr1 O7 2.618(3)
Sr1 O6 2.681(3)
Sr1 O1 2.702(4)
Sr1 O2 2.715(3)
Sr1 O3 2.722(3)
Sr1 O5 2.727(3)
Sr1 O4 2.745(3)
Sr1 N2 2.842(3)
Sr1 N1 2.918(4)
S1 O9 1.420(4)
S1 O10 1.434(4)
S1 O8 1.439(4)
S1 C19 1.814(5)
F1 C19 1.342(7)
F2 C19 1.307(9)
F3 C19 1.324(8)
O1 C2 1.419(5)
O1 C3 1.435(5)
O2 C5 1.421(5)
O2 C4 1.433(5)
O3 C8 1.424(5)
O3 C9 1.430(5)
O4 C10 1.430(5)
O4 C11 1.433(6)
O5 C15 1.433(5)
O5 C14 1.437(5)
O6 C16 1.423(6)
O6 C17 1.443(5)
N1 C1 1.459(7)
N1 C13 1.480(6)
N1 C12 1.493(6)
N2 C7 1.475(5)
N2 C6 1.482(5)
N2 C18 1.485(5)
C1 C2 1.507(7)
C3 C4 1.512(7)
C5 C6 1.507(6)
C7 C8 1.525(6)
C9 C10 1.511(6)
C11 C12 1.507(6)
C13 C14 1.501(8)
C15 C16 1.498(6)
C17 C18 1.512(7)
S2 O11 1.424(4)
S2 O12 1.431(5)
S2 O13 1.438(4)
S2 C20 1.821(7)
F4 C20 1.332(8)
F5 C20 1.323(9)
F6 C20 1.335(10)

loop_
_geom_hbond_atom_site_label_D
_geom_hbond_atom_site_label_H
_geom_hbond_atom_site_label_A
_geom_hbond_distance_DH
_geom_hbond_distance_HA
_geom_hbond_distance_DA
_geom_hbond_angle_DHA
_geom_hbond_site_symmetry_A
O7 H7C O13 0.988(19) 1.98(4) 2.866(5) 149(4) .
O7 H7C O2 0.988(19) 2.28(5) 2.880(4) 118(4) .
O7 H7D O9 0.99(2) 2.24(6) 2.810(5) 115(5) 4

loop_
_geom_torsion_atom_site_label_1
_geom_torsion_atom_site_label_2
_geom_torsion_atom_site_label_3
_geom_torsion_atom_site_label_4
_geom_torsion
O8 Sr1 O1 C2 -101.3(4)
O7 Sr1 O1 C2 102.2(4)
O6 Sr1 O1 C2 94.0(4)
O2 Sr1 O1 C2 171.0(4)
O3 Sr1 O1 C2 -104.7(4)
O5 Sr1 O1 C2 39.7(4)
O4 Sr1 O1 C2 -31.1(4)
N2 Sr1 O1 C2 -178.4(4)
N1 Sr1 O1 C2 -9.6(4)
O8 Sr1 O1 C3 108.2(4)
O7 Sr1 O1 C3 -48.4(3)
O6 Sr1 O1 C3 -56.5(4)
O2 Sr1 O1 C3 20.4(3)
O3 Sr1 O1 C3 104.8(4)
O5 Sr1 O1 C3 -110.8(4)
O4 Sr1 O1 C3 178.3(3)
N2 Sr1 O1 C3 31.1(4)
N1 Sr1 O1 C3 -160.1(4)
O8 Sr1 O2 C5 92.1(3)
O7 Sr1 O2 C5 -107.6(3)
O6 Sr1 O2 C5 -49.4(3)
O1 Sr1 O2 C5 163.7(3)
O3 Sr1 O2 C5 30.7(3)
O5 Sr1 O2 C5 -118.1(3)
O4 Sr1 O2 C5 77.0(4)
N2 Sr1 O2 C5 -5.8(3)
N1 Sr1 O2 C5 163.1(3)
O8 Sr1 O2 C4 -58.6(3)
O7 Sr1 O2 C4 101.6(3)
O6 Sr1 O2 C4 159.9(3)
O1 Sr1 O2 C4 12.9(3)
O3 Sr1 O2 C4 -120.1(3)
O5 Sr1 O2 C4 91.2(3)
O4 Sr1 O2 C4 -73.7(4)
N2 Sr1 O2 C4 -156.6(3)
N1 Sr1 O2 C4 12.3(3)
O8 Sr1 O3 C8 -78.8(3)
O7 Sr1 O3 C8 60.9(4)
O6 Sr1 O3 C8 94.4(3)
O1 Sr1 O3 C8 -75.4(3)
O2 Sr1 O3 C8 -10.7(3)
O5 Sr1 O3 C8 143.7(3)
O4 Sr1 O3 C8 -174.4(4)
N2 Sr1 O3 C8 27.3(3)
N1 Sr1 O3 C8 -147.4(3)
O8 Sr1 O3 C9 87.7(3)
O7 Sr1 O3 C9 -132.6(3)
O6 Sr1 O3 C9 -99.0(3)
O1 Sr1 O3 C9 91.1(3)
O2 Sr1 O3 C9 155.9(3)
O5 Sr1 O3 C9 -49.7(4)
O4 Sr1 O3 C9 -7.9(3)
N2 Sr1 O3 C9 -166.2(4)
N1 Sr1 O3 C9 19.1(4)
O8 Sr1 O4 C10 -90.4(3)
O7 Sr1 O4 C10 110.3(3)
O6 Sr1 O4 C10 54.2(3)
O1 Sr1 O4 C10 -151.7(3)
O2 Sr1 O4 C10 -75.6(4)
O3 Sr1 O4 C10 -22.7(3)
O5 Sr1 O4 C10 116.7(3)
N2 Sr1 O4 C10 -2.6(3)
N1 Sr1 O4 C10 -173.7(3)
O8 Sr1 O4 C11 37.9(3)
O7 Sr1 O4 C11 -121.3(3)
O6 Sr1 O4 C11 -177.4(3)
O1 Sr1 O4 C11 -23.4(3)
O2 Sr1 O4 C11 52.7(4)
O3 Sr1 O4 C11 105.6(3)
O5 Sr1 O4 C11 -115.0(3)
N2 Sr1 O4 C11 125.8(3)
N1 Sr1 O4 C11 -45.4(3)
O8 Sr1 O5 C15 -121.8(3)
O7 Sr1 O5 C15 99.4(3)
O6 Sr1 O5 C15 19.1(2)
O1 Sr1 O5 C15 169.9(3)
O2 Sr1 O5 C15 109.8(3)
O3 Sr1 O5 C15 -37.0(3)
O4 Sr1 O5 C15 -75.6(3)
N2 Sr1 O5 C15 30.1(3)
N1 Sr1 O5 C15 -141.3(3)
O8 Sr1 O5 C14 12.6(4)
O7 Sr1 O5 C14 -126.3(3)
O6 Sr1 O5 C14 153.4(3)
O1 Sr1 O5 C14 -55.8(3)
O2 Sr1 O5 C14 -115.9(3)
O3 Sr1 O5 C14 97.3(3)
O4 Sr1 O5 C14 58.7(3)
N2 Sr1 O5 C14 164.4(3)
N1 Sr1 O5 C14 -6.9(3)
O8 Sr1 O6 C16 154.2(3)
O7 Sr1 O6 C16 -57.9(3)
O1 Sr1 O6 C16 -49.5(4)
O2 Sr1 O6 C16 -112.6(3)
O3 Sr1 O6 C16 144.0(3)
O5 Sr1 O6 C16 14.8(3)
O4 Sr1 O6 C16 83.2(3)
N2 Sr1 O6 C16 -155.1(3)
N1 Sr1 O6 C16 35.1(3)
O8 Sr1 O6 C17 -72.8(3)
O7 Sr1 O6 C17 75.1(3)
O1 Sr1 O6 C17 83.5(3)
O2 Sr1 O6 C17 20.3(3)
O3 Sr1 O6 C17 -83.1(3)
O5 Sr1 O6 C17 147.7(3)
O4 Sr1 O6 C17 -143.9(3)
N2 Sr1 O6 C17 -22.1(3)
N1 Sr1 O6 C17 168.0(3)
O9 S1 O8 Sr1 -91.9(6)
O10 S1 O8 Sr1 43.3(7)
C19 S1 O8 Sr1 155.0(6)
O7 Sr1 O8 S1 -85.5(6)
O6 Sr1 O8 S1 45.6(7)
O1 Sr1 O8 S1 -121.1(6)
O2 Sr1 O8 S1 -58.2(6)
O3 Sr1 O8 S1 56.4(6)
O5 Sr1 O8 S1 159.1(5)
O4 Sr1 O8 S1 116.8(6)
N2 Sr1 O8 S1 1.9(6)
N1 Sr1 O8 S1 176.4(6)
O8 Sr1 N1 C1 50.0(3)
O7 Sr1 N1 C1 -87.4(3)
O6 Sr1 N1 C1 -162.6(3)
O1 Sr1 N1 C1 -19.7(3)
O2 Sr1 N1 C1 -19.1(3)
O3 Sr1 N1 C1 110.5(3)
O5 Sr1 N1 C1 -142.2(3)
O4 Sr1 N1 C1 137.8(3)
N2 Sr1 N1 C1 83.7(7)
O8 Sr1 N1 C13 168.0(3)
O7 Sr1 N1 C13 30.6(3)
O6 Sr1 N1 C13 -44.5(3)
O1 Sr1 N1 C13 98.3(3)
O2 Sr1 N1 C13 98.9(3)
O3 Sr1 N1 C13 -131.4(3)
O5 Sr1 N1 C13 -24.2(3)
O4 Sr1 N1 C13 -104.1(3)
N2 Sr1 N1 C13 -158.2(6)
O8 Sr1 N1 C12 -71.0(3)
O7 Sr1 N1 C12 151.5(3)
O6 Sr1 N1 C12 76.4(3)
O1 Sr1 N1 C12 -140.7(3)
O2 Sr1 N1 C12 -140.1(3)
O3 Sr1 N1 C12 -10.5(3)
O5 Sr1 N1 C12 96.7(3)
O4 Sr1 N1 C12 16.8(3)
N2 Sr1 N1 C12 -37.3(8)
O8 Sr1 N2 C7 21.0(3)
O7 Sr1 N2 C7 159.1(3)
O6 Sr1 N2 C7 -130.9(3)
O1 Sr1 N2 C7 85.6(3)
O2 Sr1 N2 C7 96.2(3)
O3 Sr1 N2 C7 -41.5(2)
O5 Sr1 N2 C7 -141.8(2)
O4 Sr1 N2 C7 -62.2(3)
N1 Sr1 N2 C7 -12.2(8)
O8 Sr1 N2 C6 -97.7(3)
O7 Sr1 N2 C6 40.4(3)
O6 Sr1 N2 C6 110.4(3)
O1 Sr1 N2 C6 -33.1(3)
O2 Sr1 N2 C6 -22.5(3)
O3 Sr1 N2 C6 -160.2(3)
O5 Sr1 N2 C6 99.6(3)
O4 Sr1 N2 C6 179.1(2)
N1 Sr1 N2 C6 -130.9(6)
O8 Sr1 N2 C18 140.9(3)
O7 Sr1 N2 C18 -81.0(3)
O6 Sr1 N2 C18 -11.0(2)
O1 Sr1 N2 C18 -154.5(2)
O2 Sr1 N2 C18 -143.9(3)
O3 Sr1 N2 C18 78.4(3)
O5 Sr1 N2 C18 -21.8(3)
O4 Sr1 N2 C18 57.7(3)
N1 Sr1 N2 C18 107.7(7)
C13 N1 C1 C2 -66.6(5)
C12 N1 C1 C2 171.5(4)
Sr1 N1 C1 C2 48.3(5)
C3 O1 C2 C1 -171.8(4)
Sr1 O1 C2 C1 36.4(6)
N1 C1 C2 O1 -57.4(6)
C2 O1 C3 C4 157.8(4)
Sr1 O1 C3 C4 -48.8(5)
C5 O2 C4 C3 164.4(4)
Sr1 O2 C4 C3 -41.7(5)
O1 C3 C4 O2 57.1(5)
C4 O2 C5 C6 -175.1(4)
Sr1 O2 C5 C6 32.3(4)
C7 N2 C6 C5 -66.9(4)
C18 N2 C6 C5 171.6(3)
Sr1 N2 C6 C5 50.0(4)
O2 C5 C6 N2 -54.6(5)
C6 N2 C7 C8 179.3(3)
C18 N2 C7 C8 -59.6(4)
Sr1 N2 C7 C8 60.1(3)
C9 O3 C8 C7 -174.7(4)
Sr1 O3 C8 C7 -6.9(5)
N2 C7 C8 O3 -37.5(5)
C8 O3 C9 C10 -157.7(4)
Sr1 O3 C9 C10 34.1(5)
C11 O4 C10 C9 -74.5(5)
Sr1 O4 C10 C9 50.9(4)
O3 C9 C10 O4 -54.4(5)
C10 O4 C11 C12 -158.5(4)
Sr1 O4 C11 C12 72.7(4)
C1 N1 C12 C11 -108.9(5)
C13 N1 C12 C11 129.4(4)
Sr1 N1 C12 C11 11.5(5)
O4 C11 C12 N1 -54.7(5)
C1 N1 C13 C14 172.1(4)
C12 N1 C13 C14 -66.8(5)
Sr1 N1 C13 C14 55.6(4)
C15 O5 C14 C13 172.5(3)
Sr1 O5 C14 C13 37.2(4)
N1 C13 C14 O5 -64.5(5)
C14 O5 C15 C16 172.2(4)
Sr1 O5 C15 C16 -49.5(4)
C17 O6 C16 C15 179.2(4)
Sr1 O6 C16 C15 -45.5(4)
O5 C15 C16 O6 62.9(5)
C16 O6 C17 C18 -171.9(4)
Sr1 O6 C17 C18 52.7(4)
C7 N2 C18 C17 159.5(3)
C6 N2 C18 C17 -79.7(4)
Sr1 N2 C18 C17 42.0(4)
O6 C17 C18 N2 -63.7(4)
O9 S1 C19 F2 178.6(5)
O10 S1 C19 F2 58.5(6)
O8 S1 C19 F2 -61.2(6)
O9 S1 C19 F3 -60.2(5)
O10 S1 C19 F3 179.7(5)
O8 S1 C19 F3 60.1(5)
O9 S1 C19 F1 58.6(6)
O10 S1 C19 F1 -61.5(6)
O8 S1 C19 F1 178.9(5)
O11 S2 C20 F5 178.1(5)
O12 S2 C20 F5 58.4(6)
O13 S2 C20 F5 -62.7(6)
O11 S2 C20 F4 -62.1(6)
O12 S2 C20 F4 178.2(5)
O13 S2 C20 F4 57.1(6)
O11 S2 C20 F6 58.4(6)
O12 S2 C20 F6 -61.3(6)
O13 S2 C20 F6 177.6(5)
